data_4020305
loop_
_publ_author_name
'Johannes Sch\"utz'
'Petra Windisch'
'Elka Kristeva'
'Klaus Wurst'
'Karl-Hans Ongania'
'Ulrike E. I. Horvath'
'Herwig Schottenberger'
'Gerhard Laus'
'Helmut Schmidhammer'

_journal_name_full 'Journal of Organic Chemistry'
_journal_page_first 5323
_journal_page_last 5326
_journal_paper_doi 10.1021/jo050362v
_journal_volume 70
_journal_year 2005
_chemical_formula_sum 'C34 H43 N3 O3'
_chemical_formula_weight 541.71
_space_group_IT_number 19
_symmetry_cell_setting orthorhombic
_symmetry_space_group_name_Hall 'P 2ac 2ab'
_symmetry_space_group_name_H-M 'P 21 21 21'
_cell_angle_alpha 90.00
_cell_angle_beta 90.00
_cell_angle_gamma 90.00
_cell_formula_units_Z 4
_cell_length_a 9.4969(3)
_cell_length_b 14.4534(4)
_cell_length_c 21.8742(7)
_cell_measurement_temperature 233(2)
_cell_volume 3002.51(16)
_diffrn_ambient_temperature 233(2)
_exptl_crystal_density_diffrn 1.198
_cod_database_code 4020305

loop_
_symmetry_equiv_pos_as_xyz
'x, y, z'
'-x+1/2, -y, z+1/2'
'-x, y+1/2, -z+1/2'
'x+1/2, -y+1/2, -z'

loop_
_atom_site_label
_atom_site_type_symbol
_atom_site_fract_x
_atom_site_fract_y
_atom_site_fract_z
_atom_site_U_iso_or_equiv
_atom_site_adp_type
_atom_site_occupancy
_atom_site_symmetry_multiplicity
_atom_site_calc_flag
_atom_site_refinement_flags
_atom_site_disorder_assembly
_atom_site_disorder_group
O1 O 0.70698(14) 0.25072(9) 0.38644(6) 0.0566(4) Uani 1 1 d . . .
O2 O 0.43717(13) 0.28577(8) 0.36036(6) 0.0434(3) Uani 1 1 d . . .
O3 O 0.17910(13) 0.54187(9) 0.23594(6) 0.0455(3) Uani 1 1 d . . .
H3O H 0.195(3) 0.5222(16) 0.1942(11) 0.083(8) Uiso 1 1 d . . .
N1 N 0.37128(17) 0.49145(10) 0.15479(7) 0.0460(4) Uani 1 1 d . . .
N2 N 0.0185(2) 0.42930(14) 0.45234(9) 0.0691(6) Uani 1 1 d . . .
N3 N 0.12147(16) 0.64096(10) 0.37905(7) 0.0443(4) Uani 1 1 d . . .
C1 C 0.7462(2) 0.44688(13) 0.28077(9) 0.0469(5) Uani 1 1 d . . .
H1 H 0.8171 0.4819 0.2617 0.056 Uiso 1 1 calc . . .
C2 C 0.7843(2) 0.37635(14) 0.32040(9) 0.0509(5) Uani 1 1 d . . .
H2 H 0.8798 0.3643 0.3282 0.061 Uiso 1 1 calc . . .
C3 C 0.6816(2) 0.32423(12) 0.34814(9) 0.0435(5) Uani 1 1 d . . .
C4 C 0.53994(18) 0.34408(11) 0.33675(8) 0.0389(4) Uani 1 1 d . . .
C5 C 0.24240(18) 0.41439(12) 0.33149(8) 0.0388(4) Uani 1 1 d . . .
H5 H 0.2094 0.3537 0.3373 0.047 Uiso 1 1 calc . . .
C6 C 0.19609(18) 0.48007(12) 0.36911(8) 0.0396(4) Uani 1 1 d . . .
C7 C 0.24109(19) 0.58107(12) 0.36803(8) 0.0400(4) Uani 1 1 d . . .
H7 H 0.3027 0.5889 0.4042 0.048 Uiso 1 1 calc . . .
C8 C 0.33771(19) 0.60009(12) 0.31173(8) 0.0399(4) Uani 1 1 d . . .
H8A H 0.3186 0.6628 0.2969 0.048 Uiso 1 1 calc . . .
H8B H 0.4360 0.5984 0.3253 0.048 Uiso 1 1 calc . . .
C9 C 0.4197(2) 0.55243(12) 0.20514(8) 0.0407(4) Uani 1 1 d . . .
H9 H 0.4037 0.6172 0.1921 0.049 Uiso 1 1 calc . . .
C10 C 0.5737(2) 0.54379(13) 0.22360(9) 0.0446(5) Uani 1 1 d . . .
H10A H 0.6298 0.5339 0.1866 0.054 Uiso 1 1 calc . . .
H10B H 0.6038 0.6027 0.2415 0.054 Uiso 1 1 calc . . .
C11 C 0.60696(19) 0.46715(12) 0.26847(8) 0.0407(4) Uani 1 1 d . . .
C12 C 0.49966(19) 0.41594(11) 0.29756(8) 0.0364(4) Uani 1 1 d . . .
C13 C 0.34490(18) 0.43168(11) 0.27995(8) 0.0369(4) Uani 1 1 d . . .
C14 C 0.32075(18) 0.53295(12) 0.25854(8) 0.0371(4) Uani 1 1 d . . .
C15 C 0.3114(2) 0.36631(12) 0.22603(9) 0.0434(5) Uani 1 1 d . . .
H15A H 0.3365 0.3028 0.2374 0.052 Uiso 1 1 calc . . .
H15B H 0.2100 0.3679 0.2178 0.052 Uiso 1 1 calc . . .
C16 C 0.3908(2) 0.39323(13) 0.16838(9) 0.0485(5) Uani 1 1 d . . .
H16A H 0.4914 0.3803 0.1738 0.058 Uiso 1 1 calc . . .
H16B H 0.3568 0.3561 0.1339 0.058 Uiso 1 1 calc . . .
C17 C 0.4304(2) 0.51659(16) 0.09511(9) 0.0600(6) Uani 1 1 d . . .
H17A H 0.4154 0.5820 0.0877 0.090 Uiso 1 1 calc . . .
H17B H 0.3843 0.4809 0.0633 0.090 Uiso 1 1 calc . . .
H17C H 0.5305 0.5035 0.0948 0.090 Uiso 1 1 calc . . .
C18 C 0.8474(2) 0.21703(15) 0.39034(10) 0.0616(6) Uani 1 1 d . . .
H18A H 0.8494 0.1620 0.4157 0.092 Uiso 1 1 calc R . .
H18B H 0.9073 0.2642 0.4083 0.092 Uiso 1 1 calc R . .
H18C H 0.8814 0.2020 0.3497 0.092 Uiso 1 1 calc R . .
C19 C 0.4182(2) 0.29007(13) 0.42578(9) 0.0478(5) Uani 1 1 d . . .
H19A H 0.3824 0.3512 0.4373 0.057 Uiso 1 1 calc . . .
H19B H 0.5089 0.2807 0.4462 0.057 Uiso 1 1 calc . . .
C20 C 0.3175(2) 0.21778(13) 0.44540(9) 0.0498(5) Uani 1 1 d . . .
H20 H 0.3004 0.2132 0.4876 0.060 Uiso 1 1 calc . . .
C21 C 0.2501(2) 0.16006(12) 0.41061(9) 0.0444(5) Uani 1 1 d . . .
H21 H 0.2596 0.1680 0.3682 0.053 Uiso 1 1 calc . . .
C22 C 0.15991(19) 0.08290(13) 0.43162(9) 0.0453(5) Uani 1 1 d . . .
C23 C 0.1603(2) 0.05310(14) 0.49184(10) 0.0586(6) Uani 1 1 d . . .
H23 H 0.2201 0.0821 0.5202 0.070 Uiso 1 1 calc . . .
C24 C 0.0743(3) -0.01855(17) 0.51098(12) 0.0749(7) Uani 1 1 d . . .
H24 H 0.0749 -0.0371 0.5522 0.090 Uiso 1 1 calc . . .
C25 C -0.0119(3) -0.06259(16) 0.46981(16) 0.0774(8) Uani 1 1 d . . .
H25 H -0.0707 -0.1112 0.4827 0.093 Uiso 1 1 calc . . .
C26 C -0.0116(2) -0.03507(15) 0.40975(14) 0.0710(7) Uani 1 1 d . . .
H26 H -0.0702 -0.0650 0.3813 0.085 Uiso 1 1 calc . . .
C27 C 0.0746(2) 0.03660(14) 0.39094(11) 0.0575(6) Uani 1 1 d . . .
H27 H 0.0750 0.0541 0.3495 0.069 Uiso 1 1 calc . . .
C28 C 0.0969(2) 0.45397(13) 0.41600(9) 0.0482(5) Uani 1 1 d . . .
C29 C 0.0027(2) 0.64108(14) 0.33622(9) 0.0535(5) Uani 1 1 d . . .
H29 H 0.0049 0.5811 0.3144 0.064 Uiso 1 1 calc . . .
C30 C 0.0098(3) 0.71674(17) 0.28760(11) 0.0748(7) Uani 1 1 d . . .
H30A H 0.0992 0.7130 0.2663 0.112 Uiso 1 1 calc . . .
H30B H 0.0012 0.7768 0.3070 0.112 Uiso 1 1 calc . . .
H30C H -0.0665 0.7084 0.2586 0.112 Uiso 1 1 calc . . .
C31 C -0.1370(2) 0.64540(19) 0.37043(12) 0.0738(7) Uani 1 1 d . . .
H31A H -0.1398 0.5969 0.4011 0.111 Uiso 1 1 calc . . .
H31B H -0.2139 0.6368 0.3418 0.111 Uiso 1 1 calc . . .
H31C H -0.1462 0.7052 0.3902 0.111 Uiso 1 1 calc . . .
C32 C 0.1427(2) 0.72434(13) 0.41629(9) 0.0500(5) Uani 1 1 d . . .
H32 H 0.0602 0.7647 0.4087 0.060 Uiso 1 1 calc . . .
C33 C 0.2718(3) 0.78101(16) 0.39999(12) 0.0768(7) Uani 1 1 d . . .
H33A H 0.2705 0.7952 0.3567 0.115 Uiso 1 1 calc . . .
H33B H 0.3560 0.7460 0.4096 0.115 Uiso 1 1 calc . . .
H33C H 0.2714 0.8381 0.4233 0.115 Uiso 1 1 calc . . .
C34 C 0.1395(3) 0.70023(17) 0.48407(10) 0.0716(7) Uani 1 1 d . . .
H34A H 0.0559 0.6641 0.4929 0.107 Uiso 1 1 calc . . .
H34B H 0.1379 0.7567 0.5080 0.107 Uiso 1 1 calc . . .
H34C H 0.2227 0.6646 0.4945 0.107 Uiso 1 1 calc . . .

loop_
_atom_site_aniso_label
_atom_site_aniso_U_11
_atom_site_aniso_U_22
_atom_site_aniso_U_33
_atom_site_aniso_U_23
_atom_site_aniso_U_13
_atom_site_aniso_U_12
O1 0.0514(9) 0.0505(8) 0.0680(9) 0.0095(7) -0.0093(7) 0.0109(7)
O2 0.0475(8) 0.0368(7) 0.0460(8) 0.0033(6) -0.0014(6) -0.0056(6)
O3 0.0402(7) 0.0502(7) 0.0461(8) -0.0007(7) -0.0055(6) 0.0058(6)
N1 0.0518(9) 0.0496(9) 0.0366(9) -0.0013(7) 0.0000(8) -0.0022(8)
N2 0.0694(12) 0.0804(14) 0.0575(11) -0.0014(10) 0.0170(11) -0.0114(11)
N3 0.0402(9) 0.0446(8) 0.0481(9) -0.0072(7) -0.0049(7) 0.0061(7)
C1 0.0374(10) 0.0494(11) 0.0540(11) -0.0010(10) 0.0012(9) -0.0066(9)
C2 0.0374(11) 0.0552(12) 0.0602(12) -0.0034(11) -0.0085(10) 0.0052(10)
C3 0.0451(12) 0.0382(10) 0.0472(11) -0.0008(9) -0.0042(10) 0.0043(9)
C4 0.0402(11) 0.0318(9) 0.0446(11) 0.0001(9) -0.0015(9) -0.0027(8)
C5 0.0341(9) 0.0356(9) 0.0467(10) 0.0048(9) -0.0013(9) -0.0013(8)
C6 0.0358(10) 0.0424(10) 0.0406(10) 0.0071(9) -0.0018(9) -0.0014(8)
C7 0.0381(10) 0.0414(10) 0.0405(10) -0.0014(9) -0.0041(8) 0.0036(9)
C8 0.0385(10) 0.0353(9) 0.0459(11) 0.0017(8) -0.0007(9) 0.0016(9)
C9 0.0459(11) 0.0355(9) 0.0406(10) 0.0024(8) -0.0009(9) -0.0025(9)
C10 0.0429(11) 0.0416(10) 0.0494(11) 0.0028(9) 0.0020(9) -0.0051(9)
C11 0.0403(11) 0.0374(9) 0.0444(10) -0.0026(9) 0.0001(9) -0.0027(9)
C12 0.0370(10) 0.0329(9) 0.0392(9) -0.0035(8) 0.0010(8) -0.0021(8)
C13 0.0333(10) 0.0352(9) 0.0423(10) 0.0007(8) -0.0005(8) -0.0009(8)
C14 0.0332(9) 0.0352(9) 0.0429(10) 0.0001(8) -0.0046(8) 0.0011(8)
C15 0.0405(10) 0.0387(10) 0.0511(11) -0.0051(9) -0.0011(9) -0.0045(9)
C16 0.0488(12) 0.0461(11) 0.0506(12) -0.0085(10) 0.0013(10) -0.0042(9)
C17 0.0712(14) 0.0663(13) 0.0426(11) 0.0005(11) 0.0070(11) -0.0087(12)
C18 0.0575(14) 0.0659(13) 0.0612(13) -0.0007(11) -0.0083(11) 0.0224(11)
C19 0.0559(13) 0.0422(10) 0.0452(11) 0.0016(9) -0.0030(10) -0.0054(10)
C20 0.0572(12) 0.0475(11) 0.0448(11) 0.0034(10) 0.0021(11) -0.0021(10)
C21 0.0442(11) 0.0437(10) 0.0453(11) -0.0003(9) 0.0009(9) 0.0030(10)
C22 0.0376(11) 0.0414(10) 0.0569(12) -0.0042(10) 0.0066(10) 0.0049(9)
C23 0.0573(13) 0.0524(12) 0.0662(14) -0.0052(11) 0.0087(11) -0.0066(11)
C24 0.0759(16) 0.0664(15) 0.0824(17) 0.0057(14) 0.0257(15) -0.0088(15)
C25 0.0539(14) 0.0560(14) 0.122(2) 0.0036(16) 0.0179(16) -0.0078(12)
C26 0.0486(13) 0.0484(13) 0.116(2) -0.0059(14) -0.0147(14) -0.0032(12)
C27 0.0470(12) 0.0479(11) 0.0775(15) -0.0013(12) -0.0088(11) 0.0052(10)
C28 0.0485(12) 0.0498(11) 0.0464(11) -0.0016(10) 0.0007(11) -0.0007(10)
C29 0.0436(11) 0.0629(12) 0.0540(12) -0.0122(11) -0.0074(10) 0.0126(11)
C30 0.0769(17) 0.0845(16) 0.0630(14) 0.0030(13) -0.0094(14) 0.0381(15)
C31 0.0453(13) 0.0904(16) 0.0857(17) -0.0216(14) -0.0022(12) 0.0107(13)
C32 0.0524(13) 0.0449(10) 0.0525(12) -0.0090(10) -0.0005(10) 0.0065(10)
C33 0.0730(17) 0.0604(14) 0.0970(18) -0.0276(14) 0.0110(15) -0.0115(12)
C34 0.0836(18) 0.0777(15) 0.0533(14) -0.0125(12) -0.0073(12) 0.0171(14)

loop_
_geom_bond_atom_site_label_1
_geom_bond_atom_site_label_2
_geom_bond_distance
_geom_bond_site_symmetry_2
_geom_bond_publ_flag
O1 C3 1.374(2) . ?
O1 C18 1.422(2) . ?
O2 C4 1.389(2) . ?
O2 C19 1.444(2) . ?
O3 C14 1.439(2) . ?
N1 C16 1.462(2) . ?
N1 C17 1.467(2) . ?
N1 C9 1.483(2) . ?
N2 C28 1.146(2) . ?
N3 C7 1.448(2) . ?
N3 C29 1.466(3) . ?
N3 C32 1.469(2) . ?
C1 C11 1.381(3) . ?
C1 C2 1.386(3) . ?
C2 C3 1.374(3) . ?
C3 C4 1.398(3) . ?
C4 C12 1.400(2) . ?
C5 C6 1.331(2) . ?
C5 C13 1.510(3) . ?
C6 C28 1.442(3) . ?
C6 C7 1.521(3) . ?
C7 C8 1.560(3) . ?
C8 C14 1.524(2) . ?
C9 C10 1.523(3) . ?
C9 C14 1.525(3) . ?
C10 C11 1.513(3) . ?
C11 C12 1.411(2) . ?
C12 C13 1.536(2) . ?
C13 C15 1.544(3) . ?
C13 C14 1.554(2) . ?
C15 C16 1.520(3) . ?
C19 C20 1.481(3) . ?
C20 C21 1.297(3) . ?
C21 C22 1.480(3) . ?
C22 C27 1.377(3) . ?
C22 C23 1.386(3) . ?
C23 C24 1.384(3) . ?
C24 C25 1.374(4) . ?
C25 C26 1.373(4) . ?
C26 C27 1.383(3) . ?
C29 C31 1.524(3) . ?
C29 C30 1.527(3) . ?
C32 C33 1.517(3) . ?
C32 C34 1.523(3) . ?

loop_
_cod_related_entry_id
_cod_related_entry_database
_cod_related_entry_code
1 ChemSpider 21176476
